data_8100099
loop_
_publ_author_name
'Ramazani, Ali'
'Ahmadi, Ebrahim'
'Torabi, Ali Asgar'
'Welter, Richard'
'Dolatyari, Leila'
'Kazemizadeh, Ali Reza'
'Souldozi, Ali'

_publ_section_title
;
Crystal structure of dimethyl 1-benzoyl-1,2-dihydro-2,3-quinolinedicarboxylate, 
C~20~H~17~NO~5~
;
_journal_issue 3
_journal_name_full 'Zeitschrift f\"ur Kristallographie - New Crystal Structures'
_journal_page_first 243
_journal_page_last 244
_journal_volume 219
_journal_year 2004
_chemical_formula_moiety 'C20 H17 N O5'
_chemical_formula_sum 'C20 H17 N O5'
_chemical_formula_weight 351.35
_chemical_melting_point 433
_space_group_IT_number 2
_symmetry_cell_setting triclinic
_symmetry_space_group_name_Hall '-P 1'
_symmetry_space_group_name_H-M 'P -1'
_cell_angle_alpha 76.169(5)
_cell_angle_beta 83.423(5)
_cell_angle_gamma 68.016(5)
_cell_formula_units_Z 2
_cell_length_a 6.633(5)
_cell_length_b 8.694(5)
_cell_length_c 16.758(5)
_cell_measurement_temperature 293(2)
_cell_volume 869.8(9)
_diffrn_ambient_temperature 293(2)
_exptl_crystal_density_diffrn 1.342
_cod_database_code 8100099

loop_
_symmetry_equiv_pos_as_xyz
'x, y, z'
'-x, -y, -z'

loop_
_atom_site_label
_atom_site_type_symbol
_atom_site_fract_x
_atom_site_fract_y
_atom_site_fract_z
_atom_site_U_iso_or_equiv
_atom_site_adp_type
_atom_site_occupancy
_atom_site_symmetry_multiplicity
_atom_site_Wyckoff_symbol
_atom_site_calc_flag
_atom_site_refinement_flags
_atom_site_disorder_assembly
_atom_site_disorder_group
C1 C 0.7021(2) 0.51608(18) 0.32596(9) 0.0251(3) Uani 1 2 i d . . .
N N 0.5936(2) 0.49071(15) 0.26775(8) 0.0259(3) Uani 1 2 i d . . .
C9 C 0.3504(2) 0.3637(2) 0.23935(9) 0.0291(3) Uani 1 2 i d . . .
O1 O 0.75790(19) 0.63940(14) 0.31157(7) 0.0344(3) Uani 1 2 i d . . .
C2 C 0.5167(2) 0.62716(18) 0.19570(9) 0.0265(3) Uani 1 2 i d . . .
H2 H 0.5284 0.7299 0.2058 0.032 Uiso 1 2 i calc . . .
C13 C 0.6994(3) 0.17905(19) 0.29737(10) 0.0298(3) Uani 1 2 i d . . .
H13 H 0.8352 0.1644 0.3145 0.036 Uiso 1 2 i calc . . .
C5 C 0.2797(2) 0.66266(19) 0.18295(9) 0.0292(3) Uani 1 2 i d . . .
C3 C 0.6598(2) 0.5812(2) 0.12064(10) 0.0299(3) Uani 1 2 i d . . .
O2 O 0.82324(18) 0.46020(15) 0.12203(8) 0.0408(3) Uani 1 2 i d . . .
C15 C 0.7449(2) 0.39549(19) 0.40749(9) 0.0276(3) Uani 1 2 i d . . .
C12 C 0.6447(3) 0.0391(2) 0.29933(10) 0.0360(4) Uani 1 2 i d . . .
H12 H 0.7434 -0.0695 0.3188 0.043 Uiso 1 2 i calc . . .
C14 C 0.5506(2) 0.34096(19) 0.26976(9) 0.0258(3) Uani 1 2 i d . . .
C10 C 0.2990(3) 0.2204(2) 0.24213(11) 0.0372(4) Uani 1 2 i d . . .
H10 H 0.1657 0.2335 0.2233 0.045 Uiso 1 2 i calc . . .
O5 O -0.0458(2) 0.85064(18) 0.12091(9) 0.0515(4) Uani 1 2 i d . . .
C8 C 0.2061(2) 0.5344(2) 0.20446(10) 0.0329(4) Uani 1 2 i d . . .
H8 H 0.0608 0.5547 0.1970 0.040 Uiso 1 2 i calc . . .
C20 C 0.5916(2) 0.3338(2) 0.45220(10) 0.0318(3) Uani 1 2 i d . . .
H20 H 0.4573 0.3615 0.4298 0.038 Uiso 1 2 i calc . . .
C6 C 0.1414(3) 0.8395(2) 0.14831(10) 0.0373(4) Uani 1 2 i d . . .
O4 O 0.1933(3) 0.95983(17) 0.14420(10) 0.0595(4) Uani 1 2 i d . . .
O3 O 0.5807(2) 0.6968(2) 0.05344(8) 0.0654(5) Uani 1 2 i d . . .
C19 C 0.6374(3) 0.2313(2) 0.53000(11) 0.0409(4) Uani 1 2 i d . . .
H19 H 0.5344 0.1897 0.5596 0.049 Uiso 1 2 i calc . . .
C11 C 0.4445(3) 0.0596(2) 0.27264(11) 0.0389(4) Uani 1 2 i d . . .
H11 H 0.4080 -0.0349 0.2752 0.047 Uiso 1 2 i calc . . .
C16 C 0.9424(3) 0.3557(3) 0.44216(13) 0.0571(6) Uani 1 2 i d . . .
H16 H 1.0454 0.3979 0.4132 0.069 Uiso 1 2 i calc . . .
C18 C 0.8345(4) 0.1913(3) 0.56319(14) 0.0645(7) Uani 1 2 i d . . .
H18 H 0.8658 0.1220 0.6153 0.077 Uiso 1 2 i calc . . .
C7 C -0.1958(3) 1.0199(3) 0.08885(14) 0.0659(7) Uani 1 2 i d . . .
H7A H -0.3239 1.0132 0.0708 0.099 Uiso 1 2 i calc . . .
H7B H -0.1278 1.0747 0.0433 0.099 Uiso 1 2 i calc . . .
H7C H -0.2352 1.0843 0.1312 0.099 Uiso 1 2 i calc . . .
C4 C 0.7113(4) 0.6703(4) -0.02161(15) 0.1031(13) Uani 1 2 i d . . .
H4A H 0.6429 0.7605 -0.0667 0.155 Uiso 1 2 i calc . . .
H4B H 0.7233 0.5637 -0.0326 0.155 Uiso 1 2 i calc . . .
H4C H 0.8537 0.6690 -0.0149 0.155 Uiso 1 2 i calc . . .
C17 C 0.9869(4) 0.2538(4) 0.51945(16) 0.0877(10) Uani 1 2 i d . . .
H17 H 1.1203 0.2268 0.5423 0.105 Uiso 1 2 i calc . . .

loop_
_atom_site_aniso_label
_atom_site_aniso_U_11
_atom_site_aniso_U_22
_atom_site_aniso_U_33
_atom_site_aniso_U_23
_atom_site_aniso_U_13
_atom_site_aniso_U_12
C1 0.0247(7) 0.0273(7) 0.0220(7) -0.0053(6) -0.0012(5) -0.0078(6)
N 0.0320(6) 0.0226(6) 0.0217(6) -0.0004(5) -0.0074(5) -0.0089(5)
C9 0.0302(7) 0.0365(8) 0.0202(7) -0.0017(6) 0.0000(6) -0.0145(6)
O1 0.0427(6) 0.0324(6) 0.0320(6) -0.0023(5) -0.0065(5) -0.0192(5)
C2 0.0309(7) 0.0226(7) 0.0229(7) 0.0003(6) -0.0061(6) -0.0078(6)
C13 0.0368(8) 0.0276(8) 0.0240(8) -0.0016(6) -0.0053(6) -0.0115(6)
C5 0.0272(7) 0.0322(8) 0.0201(7) -0.0037(6) -0.0024(6) -0.0021(6)
C3 0.0244(7) 0.0334(8) 0.0265(8) 0.0031(6) -0.0045(6) -0.0089(6)
O2 0.0327(6) 0.0404(7) 0.0351(7) -0.0004(5) 0.0007(5) -0.0024(5)
C15 0.0304(7) 0.0292(7) 0.0223(7) -0.0037(6) -0.0041(6) -0.0100(6)
C12 0.0546(10) 0.0280(8) 0.0257(8) -0.0023(6) -0.0032(7) -0.0167(8)
C14 0.0320(7) 0.0273(7) 0.0189(7) -0.0027(6) -0.0004(5) -0.0130(6)
C10 0.0431(9) 0.0497(10) 0.0275(8) -0.0047(7) -0.0005(7) -0.0288(8)
O5 0.0306(6) 0.0557(8) 0.0453(8) 0.0044(6) -0.0091(5) 0.0033(6)
C8 0.0240(7) 0.0457(9) 0.0250(8) -0.0042(7) -0.0010(6) -0.0098(7)
C20 0.0300(7) 0.0375(9) 0.0262(8) -0.0043(7) -0.0023(6) -0.0112(7)
C6 0.0354(8) 0.0381(9) 0.0242(8) -0.0060(7) -0.0032(6) 0.0031(7)
O4 0.0700(10) 0.0318(7) 0.0638(10) -0.0049(7) -0.0289(8) 0.0007(7)
O3 0.0419(7) 0.0773(11) 0.0265(7) 0.0161(7) 0.0064(6) 0.0167(7)
C19 0.0449(9) 0.0448(10) 0.0293(9) 0.0011(7) 0.0016(7) -0.0181(8)
C11 0.0602(11) 0.0401(9) 0.0271(9) -0.0053(7) 0.0009(8) -0.0320(9)
C16 0.0451(10) 0.0879(16) 0.0381(11) 0.0186(10) -0.0154(8) -0.0391(11)
C18 0.0591(13) 0.0837(17) 0.0350(11) 0.0245(11) -0.0172(10) -0.0262(12)
C7 0.0431(11) 0.0679(15) 0.0453(12) 0.0014(11) -0.0094(9) 0.0207(10)
C4 0.0665(16) 0.126(2) 0.0303(12) 0.0218(14) 0.0182(11) 0.0331(15)
C17 0.0552(13) 0.142(3) 0.0526(15) 0.0427(16) -0.0331(12) -0.0505(16)

loop_
_geom_bond_atom_site_label_1
_geom_bond_atom_site_label_2
_geom_bond_distance
_geom_bond_site_symmetry_2
_geom_bond_publ_flag
C1 O1 1.2239(18) . ?
C1 N 1.3786(19) . ?
C1 C15 1.492(2) . ?
N C14 1.4254(19) . ?
N C2 1.4590(18) . ?
C9 C10 1.399(2) . ?
C9 C14 1.404(2) . ?
C9 C8 1.453(2) . ?
C2 C5 1.515(2) . ?
C2 C3 1.525(2) . ?
C2 H2 0.9800 . ?
C13 C12 1.386(2) . ?
C13 C14 1.387(2) . ?
C13 H13 0.9300 . ?
C5 C8 1.336(2) . ?
C5 C6 1.477(2) . ?
C3 O2 1.193(2) . ?
C3 O3 1.3240(19) . ?
C15 C16 1.383(2) . ?
C15 C20 1.387(2) . ?
C12 C11 1.385(3) . ?
C12 H12 0.9300 . ?
C10 C11 1.381(3) . ?
C10 H10 0.9300 . ?
O5 C6 1.335(2) . ?
O5 C7 1.447(2) . ?
C8 H8 0.9300 . ?
C20 C19 1.385(2) . ?
C20 H20 0.9300 . ?
C6 O4 1.203(2) . ?
O3 C4 1.458(3) . ?
C19 C18 1.369(3) . ?
C19 H19 0.9300 . ?
C11 H11 0.9300 . ?
C16 C17 1.376(3) . ?
C16 H16 0.9300 . ?
C18 C17 1.380(3) . ?
C18 H18 0.9300 . ?
C7 H7A 0.9600 . ?
C7 H7B 0.9600 . ?
C7 H7C 0.9600 . ?
C4 H4A 0.9600 . ?
C4 H4B 0.9600 . ?
C4 H4C 0.9600 . ?
C17 H17 0.9300 . ?
